data_4112943
loop_
_publ_author_name
'Bradley A. Steinhoff'
'Ilia A. Guzei'
'Shannon S. Stahl'

_publ_contact_author_address
;
   2124 Chemistry Department
   University of Wisconsin-Madison
   1101 University Ave
   Madison, WI  53706
   USA
;
_publ_contact_author_email iguzei@chem.wisc.edu
_publ_contact_author_fax 608-262-0381
_publ_contact_author_name
;
Ilia A. Guzei
;
_publ_contact_author_phone 608-263-4694
_publ_section_title
;
 Mechanistic Characterization of Aerobic Alcohol Oxidation Catalyzed by
 Pd(OAc)2/Pyridine Including Identification of the Catalyst Resting State
 and the Origin of Nonlinear [Catalyst] Dependence
;
_journal_name_full 'Journal of the American Chemical Society'
_journal_page_first 11268
_journal_page_last 11278
_journal_paper_doi 10.1021/ja049962m
_journal_volume 126
_journal_year 2004
_chemical_formula_moiety 'C24 H20 N2 O4 Pd'
_chemical_formula_sum 'C24 H20 N2 O4 Pd'
_chemical_formula_weight 506.82
_chemical_name_systematic
; 
 ? 
;
_space_group_IT_number 4
_symmetry_cell_setting monoclinic
_symmetry_space_group_name_Hall 'P 2yb'
_symmetry_space_group_name_H-M 'P 1 21 1'
_atom_sites_solution_hydrogens geom
_atom_sites_solution_primary direct
_atom_sites_solution_secondary difmap
_audit_creation_method
;
manual editing of the .cif file 
created by SHELXTL Ver. 6.10 
;
_cell_angle_alpha 90.00
_cell_angle_beta 109.070(3)
_cell_angle_gamma 90.00
_cell_formula_units_Z 2
_cell_length_a 10.928(2)
_cell_length_b 9.2369(18)
_cell_length_c 11.087(2)
_cell_measurement_reflns_used 5586
_cell_measurement_temperature 100(2)
_cell_measurement_theta_max 25
_cell_measurement_theta_min 2
_cell_volume 1057.7(3)
_computing_cell_refinement 'Bruker SAINT Ver. 6.22'
_computing_data_collection 'Bruker SMART Ver. 5.622'
_computing_data_reduction 'Bruker SAINT Ver. 6.22'
_computing_molecular_graphics 'Bruker SHELXTL Ver. 6.10'
_computing_publication_material 'Bruker SHELXTL Ver. 6.10'
_computing_structure_refinement 'Bruker SHELXTL Ver. 6.10'
_computing_structure_solution 'Bruker SHELXTL Ver. 6.10'
_diffrn_ambient_temperature 100(2)
_diffrn_detector_area_resol_mean n/a
_diffrn_measured_fraction_theta_full 0.989
_diffrn_measured_fraction_theta_max 0.989
_diffrn_measurement_device_type 'Bruker CCD-1000 area detector'
_diffrn_measurement_method '0.25 degree omega scans'
_diffrn_radiation_monochromator graphite
_diffrn_radiation_source 'fine-focus sealed tube'
_diffrn_radiation_type MoK\a
_diffrn_radiation_wavelength 0.71073
_diffrn_reflns_av_R_equivalents 0.0298
_diffrn_reflns_av_sigmaI/netI 0.0467
_diffrn_reflns_limit_h_max 13
_diffrn_reflns_limit_h_min -13
_diffrn_reflns_limit_k_max 11
_diffrn_reflns_limit_k_min -11
_diffrn_reflns_limit_l_max 13
_diffrn_reflns_limit_l_min -13
_diffrn_reflns_number 8240
_diffrn_reflns_theta_full 26.43
_diffrn_reflns_theta_max 26.43
_diffrn_reflns_theta_min 1.94
_diffrn_standards_decay_% <1
_diffrn_standards_interval_count n/a
_diffrn_standards_interval_time n/a
_diffrn_standards_number n/a
_exptl_absorpt_coefficient_mu 0.911
_exptl_absorpt_correction_T_max 0.8317
_exptl_absorpt_correction_T_min 0.6900
_exptl_absorpt_correction_type multi-scan
_exptl_absorpt_process_details
;
multi-scan with SADABS  (Bruker-AXS, 2003)
;
_exptl_crystal_colour colorless
_exptl_crystal_density_diffrn 1.591
_exptl_crystal_density_method none
_exptl_crystal_description block
_exptl_crystal_F_000 512
_exptl_crystal_size_max 0.44
_exptl_crystal_size_mid 0.26
_exptl_crystal_size_min 0.21
_refine_diff_density_max 1.466
_refine_diff_density_min -1.614
_refine_diff_density_rms 0.121
_refine_ls_abs_structure_details 'Flack H D (1983), Acta Cryst. A39, 876-881'
_refine_ls_abs_structure_Flack 0.55(5)
_refine_ls_extinction_method none
_refine_ls_goodness_of_fit_ref 1.052
_refine_ls_hydrogen_treatment constr
_refine_ls_matrix_type full
_refine_ls_number_parameters 281
_refine_ls_number_reflns 4158
_refine_ls_number_restraints 13
_refine_ls_restrained_S_all 1.052
_refine_ls_R_factor_all 0.0468
_refine_ls_R_factor_gt 0.0423
_refine_ls_shift/su_max 0.000
_refine_ls_shift/su_mean 0.000
_refine_ls_structure_factor_coef Fsqd
_refine_ls_weighting_details 'calc w=1/[\s^2^(Fo^2^)+(0.0691P)^2^+0.0000P] where P=(Fo^2^+2Fc^2^)/3'
_refine_ls_weighting_scheme calc
_refine_ls_wR_factor_gt 0.1017
_refine_ls_wR_factor_ref 0.1042
_reflns_number_gt 3840
_reflns_number_total 4158
_reflns_threshold_expression >2sigma(I)
_cod_data_source_file ja049962msi20040511_034341.cif
_cod_data_source_block sta017
_cod_original_cell_volume 1057.7(4)
_cod_original_sg_symbol_H-M 'P 1 21 1 '
_cod_database_code 4112943

loop_
_symmetry_equiv_pos_as_xyz
'x, y, z'
'-x, y+1/2, -z'

loop_
_atom_site_label
_atom_site_type_symbol
_atom_site_fract_x
_atom_site_fract_y
_atom_site_fract_z
_atom_site_U_iso_or_equiv
_atom_site_adp_type
_atom_site_occupancy
_atom_site_symmetry_multiplicity
_atom_site_calc_flag
_atom_site_refinement_flags
Pd Pd -0.00333(3) 0.75424(15) 0.24452(3) 0.01224(11) Uani 1 1 d .
O1 O 0.1804(3) 0.7033(4) 0.2634(3) 0.0151(8) Uani 1 1 d .
O2 O 0.1918(3) 0.5706(4) 0.4357(3) 0.0209(8) Uani 1 1 d .
O3 O -0.1852(3) 0.8174(4) 0.2263(3) 0.0145(8) Uani 1 1 d .
O4 O -0.1972(4) 0.9106(4) 0.0359(3) 0.0221(8) Uani 1 1 d .
N1 N 0.0550(4) 0.9543(5) 0.3139(4) 0.0140(9) Uani 1 1 d .
N2 N -0.0647(4) 0.5561(5) 0.1730(3) 0.0150(9) Uani 1 1 d .
C1 C 0.1442(5) 1.0264(7) 0.2775(4) 0.0228(12) Uani 1 1 d .
H1 H 0.1864 0.9787 0.2262 0.027 Uiso 1 1 calc R
C2 C 0.1754(5) 1.1686(6) 0.3135(5) 0.0214(12) Uani 1 1 d .
H2 H 0.2367 1.2187 0.2849 0.026 Uiso 1 1 calc R
C3 C 0.1173(5) 1.2378(8) 0.3912(4) 0.0227(11) Uani 1 1 d .
H3 H 0.1378 1.3354 0.4170 0.027 Uiso 1 1 calc R
C4 C 0.0285(5) 1.1608(6) 0.4300(5) 0.0201(12) Uani 1 1 d .
H4 H -0.0118 1.2051 0.4846 0.024 Uiso 1 1 calc R
C5 C -0.0018(5) 1.0210(6) 0.3906(4) 0.0172(11) Uani 1 1 d .
H5 H -0.0637 0.9699 0.4175 0.021 Uiso 1 1 calc R
C6 C -0.0038(5) 0.4803(6) 0.1039(4) 0.0154(11) Uani 1 1 d .
H6 H 0.0706 0.5212 0.0908 0.019 Uiso 1 1 calc R
C7 C -0.0464(5) 0.3466(6) 0.0525(5) 0.0211(12) Uani 1 1 d .
H7 H -0.0024 0.2970 0.0037 0.025 Uiso 1 1 calc R
C8 C -0.1536(5) 0.2850(6) 0.0722(5) 0.0219(13) Uani 1 1 d .
H8 H -0.1847 0.1930 0.0370 0.026 Uiso 1 1 calc R
C9 C -0.2145(5) 0.3602(6) 0.1444(5) 0.0236(12) Uani 1 1 d .
H9 H -0.2879 0.3201 0.1602 0.028 Uiso 1 1 calc R
C10 C -0.1674(5) 0.4942(6) 0.1934(5) 0.0184(11) Uani 1 1 d .
H10 H -0.2094 0.5445 0.2435 0.022 Uiso 1 1 calc R
C11 C 0.2393(5) 0.6194(5) 0.3573(4) 0.0150(11) Uani 1 1 d U
C12 C 0.3765(4) 0.5780(5) 0.3668(4) 0.0138(10) Uani 1 1 d .
C13 C 0.4345(5) 0.4591(6) 0.4378(4) 0.0205(11) Uani 1 1 d .
H13 H 0.3868 0.4014 0.4777 0.025 Uiso 1 1 calc R
C14 C 0.5609(5) 0.4230(6) 0.4516(5) 0.0236(12) Uani 1 1 d .
H14 H 0.5985 0.3381 0.4969 0.028 Uiso 1 1 calc R
C15 C 0.6330(5) 0.5112(6) 0.3989(4) 0.0208(11) Uani 1 1 d .
H15 H 0.7209 0.4885 0.4105 0.025 Uiso 1 1 calc R
C16 C 0.5761(5) 0.6331(6) 0.3289(4) 0.0197(11) Uani 1 1 d U
H16 H 0.6259 0.6943 0.2940 0.024 Uiso 1 1 calc R
C17 C 0.4483(4) 0.6654(5) 0.3100(4) 0.0173(10) Uani 1 1 d .
H17 H 0.4087 0.7461 0.2590 0.021 Uiso 1 1 calc R
C18 C -0.2381(5) 0.8994(6) 0.1276(5) 0.0141(10) Uani 1 1 d .
C19 C -0.3526(4) 0.9842(6) 0.1303(4) 0.0166(11) Uani 1 1 d .
C20 C -0.4352(4) 1.0446(6) 0.0177(4) 0.0167(10) Uani 1 1 d .
H20 H -0.4203 1.0255 -0.0606 0.020 Uiso 1 1 calc R
C21 C -0.5375(5) 1.1313(6) 0.0175(5) 0.0240(12) Uani 1 1 d .
H21 H -0.5919 1.1723 -0.0601 0.029 Uiso 1 1 calc R
C22 C -0.5613(5) 1.1588(6) 0.1313(5) 0.0283(12) Uani 1 1 d .
H22 H -0.6324 1.2177 0.1317 0.034 Uiso 1 1 calc R
C23 C -0.4805(5) 1.0999(7) 0.2438(5) 0.0281(13) Uani 1 1 d .
H23 H -0.4964 1.1191 0.3216 0.034 Uiso 1 1 calc R
C24 C -0.3771(5) 1.0134(6) 0.2448(5) 0.0204(10) Uani 1 1 d .
H24 H -0.3225 0.9737 0.3228 0.025 Uiso 1 1 calc R

loop_
_atom_site_aniso_label
_atom_site_aniso_U_11
_atom_site_aniso_U_22
_atom_site_aniso_U_33
_atom_site_aniso_U_23
_atom_site_aniso_U_13
_atom_site_aniso_U_12
Pd 0.01257(16) 0.01390(16) 0.01178(15) -0.00037(18) 0.00606(11) 0.00091(15)
O1 0.0169(17) 0.0165(19) 0.0132(15) 0.0019(12) 0.0067(13) 0.0019(14)
O2 0.0205(17) 0.026(2) 0.0224(17) 0.0056(15) 0.0151(15) 0.0039(16)
O3 0.0138(17) 0.0186(19) 0.0134(15) 0.0002(13) 0.0075(13) 0.0011(14)
O4 0.0226(18) 0.028(2) 0.0221(18) 0.0037(16) 0.0160(15) 0.0038(16)
N1 0.013(2) 0.015(2) 0.0156(18) -0.0012(16) 0.0074(16) 0.0016(18)
N2 0.019(2) 0.014(2) 0.0123(18) 0.0022(16) 0.0056(16) 0.0008(19)
C1 0.024(3) 0.032(3) 0.016(2) -0.002(2) 0.010(2) 0.003(2)
C2 0.024(3) 0.019(3) 0.024(3) 0.001(2) 0.012(2) -0.009(2)
C3 0.031(3) 0.014(3) 0.026(2) 0.000(3) 0.0136(19) -0.003(3)
C4 0.017(3) 0.024(3) 0.021(2) -0.008(2) 0.009(2) -0.003(2)
C5 0.017(2) 0.021(3) 0.016(2) 0.002(2) 0.0084(19) -0.002(2)
C6 0.015(2) 0.018(3) 0.018(2) 0.000(2) 0.0111(18) 0.000(2)
C7 0.029(3) 0.021(3) 0.016(2) -0.006(2) 0.011(2) 0.001(3)
C8 0.027(3) 0.012(4) 0.029(2) -0.003(2) 0.012(2) -0.004(2)
C9 0.023(3) 0.023(3) 0.034(3) 0.001(2) 0.021(2) -0.002(2)
C10 0.019(3) 0.018(3) 0.026(2) 0.001(2) 0.016(2) 0.001(2)
C11 0.019(2) 0.009(2) 0.0154(19) -0.0060(17) 0.0041(17) -0.0065(19)
C12 0.011(2) 0.018(3) 0.013(2) -0.0049(19) 0.0048(17) 0.000(2)
C13 0.024(3) 0.022(3) 0.018(2) -0.001(2) 0.010(2) -0.001(2)
C14 0.024(3) 0.027(3) 0.021(2) 0.010(2) 0.009(2) 0.013(2)
C15 0.014(2) 0.033(3) 0.017(2) 0.000(2) 0.0070(18) 0.002(2)
C16 0.020(2) 0.025(2) 0.020(2) -0.0008(18) 0.0137(17) -0.0022(19)
C17 0.019(2) 0.019(3) 0.015(2) 0.0022(19) 0.0080(19) -0.001(2)
C18 0.014(2) 0.011(3) 0.019(2) -0.0025(19) 0.0079(19) -0.0014(19)
C19 0.016(2) 0.019(3) 0.016(2) 0.003(2) 0.0067(18) -0.001(2)
C20 0.016(2) 0.020(3) 0.017(2) -0.002(2) 0.0085(18) 0.000(2)
C21 0.026(3) 0.026(3) 0.019(2) 0.002(2) 0.006(2) 0.004(2)
C22 0.025(3) 0.031(3) 0.037(3) 0.001(3) 0.020(2) 0.015(3)
C23 0.036(3) 0.031(3) 0.024(3) 0.005(2) 0.020(2) 0.012(2)
C24 0.024(3) 0.023(3) 0.018(2) 0.007(2) 0.0126(19) 0.006(2)

loop_
_atom_type_symbol
_atom_type_description
_atom_type_scat_dispersion_real
_atom_type_scat_dispersion_imag
_atom_type_scat_source
C C 0.0033 0.0016 'International Tables Vol C Tables 4.2.6.8 and 6.1.1.4'
H H 0.0000 0.0000 'International Tables Vol C Tables 4.2.6.8 and 6.1.1.4'
N N 0.0061 0.0033 'International Tables Vol C Tables 4.2.6.8 and 6.1.1.4'
O O 0.0106 0.0060 'International Tables Vol C Tables 4.2.6.8 and 6.1.1.4'
Pd Pd -0.9988 1.0072 'International Tables Vol C Tables 4.2.6.8 and 6.1.1.4'

loop_
_geom_angle_atom_site_label_1
_geom_angle_atom_site_label_2
_geom_angle_atom_site_label_3
_geom_angle
O1 Pd O3 176.77(19)
O1 Pd N2 91.20(16)
O3 Pd N2 91.89(16)
O1 Pd N1 89.69(16)
O3 Pd N1 87.21(16)
N2 Pd N1 178.91(18)
C11 O1 Pd 116.4(3)
C18 O3 Pd 113.9(3)
C1 N1 C5 119.2(5)
C1 N1 Pd 120.5(3)
C5 N1 Pd 120.2(3)
C10 N2 C6 117.7(4)
C10 N2 Pd 120.6(3)
C6 N2 Pd 121.7(3)
N1 C1 C2 121.2(5)
C3 C2 C1 119.9(5)
C4 C3 C2 117.9(6)
C5 C4 C3 120.5(5)
N1 C5 C4 121.2(5)
N2 C6 C7 122.3(5)
C6 C7 C8 119.5(5)
C7 C8 C9 118.5(5)
C10 C9 C8 119.3(5)
N2 C10 C9 122.7(5)
O2 C11 O1 125.1(5)
O2 C11 C12 119.5(4)
O1 C11 C12 115.4(4)
C13 C12 C17 119.5(4)
C13 C12 C11 120.0(4)
C17 C12 C11 120.4(4)
C12 C13 C14 120.8(5)
C13 C14 C15 119.8(5)
C14 C15 C16 119.8(4)
C17 C16 C15 120.4(4)
C16 C17 C12 119.5(4)
O4 C18 O3 123.9(5)
O4 C18 C19 120.3(4)
O3 C18 C19 115.8(4)
C20 C19 C24 118.2(4)
C20 C19 C18 119.7(4)
C24 C19 C18 122.0(4)
C21 C20 C19 121.4(5)
C20 C21 C22 119.9(5)
C23 C22 C21 119.5(5)
C24 C23 C22 120.9(5)
C23 C24 C19 120.1(4)

loop_
_geom_bond_atom_site_label_1
_geom_bond_atom_site_label_2
_geom_bond_distance
Pd O1 2.005(3)
Pd O3 2.017(4)
Pd N2 2.020(5)
Pd N1 2.023(5)
O1 C11 1.288(6)
O2 C11 1.234(6)
O3 C18 1.301(6)
O4 C18 1.241(6)
N1 C1 1.347(7)
N1 C5 1.353(6)
N2 C10 1.343(6)
N2 C6 1.361(6)
C1 C2 1.383(8)
C2 C3 1.382(7)
C3 C4 1.381(7)
C4 C5 1.369(8)
C6 C7 1.376(8)
C7 C8 1.383(8)
C8 C9 1.384(8)
C9 C10 1.382(8)
C11 C12 1.518(7)
C12 C13 1.378(7)
C12 C17 1.409(7)
C13 C14 1.381(7)
C14 C15 1.388(7)
C15 C16 1.393(7)
C16 C17 1.376(7)
C18 C19 1.486(7)
C19 C20 1.396(7)
C19 C24 1.406(6)
C20 C21 1.375(7)
C21 C22 1.392(7)
C22 C23 1.383(7)
C23 C24 1.380(7)

loop_
_geom_torsion_atom_site_label_1
_geom_torsion_atom_site_label_2
_geom_torsion_atom_site_label_3
_geom_torsion_atom_site_label_4
_geom_torsion
N2 Pd O1 C11 -75.6(3)
N1 Pd O1 C11 105.0(3)
N2 Pd O3 C18 -101.7(3)
N1 Pd O3 C18 77.7(3)
O1 Pd N1 C1 41.3(4)
O3 Pd N1 C1 -137.8(4)
O1 Pd N1 C5 -143.2(4)
O3 Pd N1 C5 37.7(4)
O1 Pd N2 C10 148.6(4)
O3 Pd N2 C10 -32.4(4)
O1 Pd N2 C6 -30.9(4)
O3 Pd N2 C6 148.2(4)
C5 N1 C1 C2 -2.2(7)
Pd N1 C1 C2 173.3(4)
N1 C1 C2 C3 1.8(8)
C1 C2 C3 C4 -0.2(8)
C2 C3 C4 C5 -1.1(8)
C1 N1 C5 C4 1.0(7)
Pd N1 C5 C4 -174.5(4)
C3 C4 C5 N1 0.7(8)
C10 N2 C6 C7 1.9(7)
Pd N2 C6 C7 -178.6(4)
N2 C6 C7 C8 -0.8(8)
C6 C7 C8 C9 -0.4(8)
C7 C8 C9 C10 0.5(8)
C6 N2 C10 C9 -1.8(7)
Pd N2 C10 C9 178.7(4)
C8 C9 C10 N2 0.6(8)
Pd O1 C11 O2 -0.8(6)
Pd O1 C11 C12 177.9(3)
O2 C11 C12 C13 17.6(7)
O1 C11 C12 C13 -161.2(4)
O2 C11 C12 C17 -158.5(4)
O1 C11 C12 C17 22.7(6)
C17 C12 C13 C14 -1.4(7)
C11 C12 C13 C14 -177.5(5)
C12 C13 C14 C15 3.3(8)
C13 C14 C15 C16 -2.1(8)
C14 C15 C16 C17 -1.0(7)
C15 C16 C17 C12 2.9(7)
C13 C12 C17 C16 -1.7(7)
C11 C12 C17 C16 174.4(4)
Pd O3 C18 O4 16.9(6)
Pd O3 C18 C19 -162.2(3)
O4 C18 C19 C20 17.5(7)
O3 C18 C19 C20 -163.4(5)
O4 C18 C19 C24 -158.6(5)
O3 C18 C19 C24 20.5(7)
C24 C19 C20 C21 0.4(8)
C18 C19 C20 C21 -175.9(5)
C19 C20 C21 C22 -0.7(8)
C20 C21 C22 C23 0.7(9)
C21 C22 C23 C24 -0.4(10)
C22 C23 C24 C19 0.0(9)
C20 C19 C24 C23 0.0(8)
C18 C19 C24 C23 176.2(5)
